data_4347735
loop_
_publ_author_name
'Frutos-Pedre\~no, Roberto'
'Garc\'ia-S\'anchez, Eva'
'Oliva-Madrid, Mar\'ia Jos\'e'
'Bautista, Delia'
'Mart\'inez-Viviente, Elo\'isa'
'Saura-Llamas, Isabel'
'Vicente, Jos\'e'

_publ_section_title
;
 C-H Activation in Primary 3-Phenylpropylamines: Synthesis of
 Seven-Membered Palladacycles through Orthometalation. Stoichiometric
 Preparation of Benzazepinones and Catalytic Synthesis of Ureas.
;
_journal_issue 11
_journal_name_full 'Inorganic chemistry'
_journal_page_first 5520
_journal_page_last 5533
_journal_paper_doi 10.1021/acs.inorgchem.6b00542
_journal_volume 55
_journal_year 2016
_chemical_formula_sum 'C17 H22 Cl4 N2 Pd'
_chemical_formula_weight 502.56
_space_group_crystal_system triclinic
_space_group_IT_number 2
_space_group_name_Hall '-P 1'
_space_group_name_H-M_alt 'P -1'
_atom_sites_solution_hydrogens mixed
_atom_sites_solution_primary Patterson
_audit_creation_method SHELXL-2014/7
_cell_angle_alpha 105.194(6)
_cell_angle_beta 100.584(6)
_cell_angle_gamma 94.306(6)
_cell_formula_units_Z 4
_cell_length_a 11.300(2)
_cell_length_b 11.661(2)
_cell_length_c 16.564(3)
_cell_measurement_reflns_used 9872
_cell_measurement_temperature 100(2)
_cell_measurement_theta_max 30.533
_cell_measurement_theta_min 2.42
_cell_volume 2053.0(6)
_computing_cell_refinement 'SAINT V8.27B (Bruker AXS Inc., 2011)'
_computing_data_collection 'APEX2 2013.2 (Bruker AXS Inc.)'
_computing_data_reduction 'SAINT V8.27B (Bruker AXS Inc., 2011)'
_computing_molecular_graphics 'Bruker SHELXTL'
_computing_publication_material 'Bruker SHELXTL'
_computing_structure_refinement 'SHELXL-2013 (Sheldrick, 2013)'
_computing_structure_solution 'SHELXS-97 (Sheldrick, 2008)'
_diffrn_ambient_temperature 100(2)
_diffrn_detector_area_resol_mean 10.4167
_diffrn_measured_fraction_theta_full 1.000
_diffrn_measured_fraction_theta_max 1.000
_diffrn_measurement_device_type 'Bruker D8 QUEST'
_diffrn_measurement_method 'omega and phi scans'
_diffrn_radiation_type MoK\a
_diffrn_radiation_wavelength 0.71073
_diffrn_reflns_av_R_equivalents 0.0600
_diffrn_reflns_av_unetI/netI 0.0312
_diffrn_reflns_Laue_measured_fraction_full 1.000
_diffrn_reflns_Laue_measured_fraction_max 1.000
_diffrn_reflns_limit_h_max 15
_diffrn_reflns_limit_h_min -15
_diffrn_reflns_limit_k_max 15
_diffrn_reflns_limit_k_min -15
_diffrn_reflns_limit_l_max 22
_diffrn_reflns_limit_l_min -22
_diffrn_reflns_number 97599
_diffrn_reflns_point_group_measured_fraction_full 1.000
_diffrn_reflns_point_group_measured_fraction_max 1.000
_diffrn_reflns_theta_full 27.000
_diffrn_reflns_theta_max 28.282
_diffrn_reflns_theta_min 1.921
_diffrn_source 'high brilliance microfocus sealed tube '
_exptl_absorpt_coefficient_mu 1.426
_exptl_absorpt_correction_T_max 0.9281
_exptl_absorpt_correction_T_min 0.7749
_exptl_absorpt_correction_type multi-scan
_exptl_crystal_colour colourless
_exptl_crystal_density_diffrn 1.626
_exptl_crystal_description prism
_exptl_crystal_F_000 1008
_exptl_crystal_size_max 0.300
_exptl_crystal_size_mid 0.190
_exptl_crystal_size_min 0.110
_refine_diff_density_max 1.729
_refine_diff_density_min -1.760
_refine_diff_density_rms 0.110
_refine_ls_extinction_method none
_refine_ls_goodness_of_fit_ref 1.163
_refine_ls_hydrogen_treatment mixed
_refine_ls_matrix_type full
_refine_ls_number_parameters 500
_refine_ls_number_reflns 10186
_refine_ls_number_restraints 37
_refine_ls_restrained_S_all 1.165
_refine_ls_R_factor_all 0.0556
_refine_ls_R_factor_gt 0.0444
_refine_ls_shift/su_max 0.001
_refine_ls_shift/su_mean 0.000
_refine_ls_structure_factor_coef Fsqd
_refine_ls_weighting_details 'w=1/[\s^2^(Fo^2^)+(0.0100P)^2^+8.5218P] where P=(Fo^2^+2Fc^2^)/3'
_refine_ls_weighting_scheme calc
_refine_ls_wR_factor_gt 0.0908
_refine_ls_wR_factor_ref 0.0944
_reflns_Friedel_coverage 0.000
_reflns_number_gt 8708
_reflns_number_total 10186
_reflns_threshold_expression 'I > 2\s(I)'
_cod_data_source_file ic6b00542_si_001.cif
_cod_data_source_block eva17_1b_0m
_cod_depositor_comments
;
The following automatic conversions were performed:

data name '__diffrn_source' was replaced with '_diffrn_source'.

Automatic conversion script
Id: cif_correct_tags 6909 2019-04-08 15:41:33Z antanas 
;
_cod_original_cell_volume 2053.0(7)
_cod_database_code 4347735
_shelx_shelxl_version_number 2014/7
_shelx_space_group_comment
;
The symmetry employed for this shelxl refinement is uniquely defined
by the following loop, which should always be used as a source of
symmetry information in preference to the above space-group names.
They are only intended as comments.
;
_shelx_estimated_absorpt_t_min 0.674
_shelx_estimated_absorpt_t_max 0.859
_exptl_absorpt_special_details 0.SADABS

loop_
_space_group_symop_operation_xyz
'x, y, z'
'-x, -y, -z'

loop_
_atom_site_label
_atom_site_type_symbol
_atom_site_fract_x
_atom_site_fract_y
_atom_site_fract_z
_atom_site_U_iso_or_equiv
_atom_site_adp_type
_atom_site_occupancy
_atom_site_site_symmetry_order
_atom_site_calc_flag
_atom_site_refinement_flags_posn
_atom_site_refinement_flags_adp
_atom_site_refinement_flags_occupancy
_atom_site_disorder_assembly
_atom_site_disorder_group
Pd1 Pd 0.26951(3) 0.46909(2) 0.35061(2) 0.01933(7) Uani 1 1 d . . . . .
Cl1 Cl 0.33242(9) 0.39819(9) 0.47612(6) 0.0259(2) Uani 1 1 d . . . . .
N1 N 0.3829(3) 0.6257(3) 0.4173(2) 0.0243(7) Uani 1 1 d D . . . .
H01A H 0.344(4) 0.652(4) 0.461(3) 0.038(14) Uiso 1 1 d D . . . .
H01B H 0.455(4) 0.599(5) 0.437(4) 0.061(18) Uiso 1 1 d D . . . .
N2 N 0.1578(3) 0.3130(3) 0.2871(2) 0.0204(6) Uani 1 1 d . . . . .
C1 C 0.2165(3) 0.5253(3) 0.2477(2) 0.0214(7) Uani 1 1 d . . . . .
C2 C 0.3011(4) 0.5624(3) 0.2045(2) 0.0216(8) Uani 1 1 d . . . . .
C3 C 0.2610(4) 0.5919(4) 0.1284(3) 0.0268(8) Uani 1 1 d . . . . .
H3 H 0.3189 0.6166 0.0993 0.032 Uiso 1 1 calc R U . . .
C4 C 0.1385(4) 0.5857(4) 0.0946(3) 0.0303(9) Uani 1 1 d . . . . .
H4 H 0.1122 0.6053 0.0425 0.036 Uiso 1 1 calc R U . . .
C5 C 0.0547(4) 0.5507(4) 0.1376(3) 0.0302(9) Uani 1 1 d . . . . .
H5 H -0.0296 0.5472 0.1153 0.036 Uiso 1 1 calc R U . . .
C6 C 0.0929(4) 0.5207(4) 0.2130(3) 0.0265(8) Uani 1 1 d . . . . .
H6 H 0.0341 0.4966 0.2416 0.032 Uiso 1 1 calc R U . . .
C7 C 0.4357(4) 0.5741(4) 0.2425(3) 0.0275(9) Uani 1 1 d . . . . .
H7A H 0.4814 0.5688 0.1963 0.033 Uiso 1 1 calc R U . . .
H7B H 0.4515 0.5063 0.2667 0.033 Uiso 1 1 calc R U . . .
C8 C 0.4821(4) 0.6911(4) 0.3121(3) 0.0275(9) Uani 1 1 d . . . . .
H8A H 0.4867 0.7565 0.2844 0.033 Uiso 1 1 calc R U . . .
H8B H 0.5658 0.6861 0.3406 0.033 Uiso 1 1 calc R U . . .
C9 C 0.4079(4) 0.7258(3) 0.3807(3) 0.0252(8) Uani 1 1 d . . . . .
H9 H 0.3282 0.7446 0.3530 0.030 Uiso 1 1 calc R U . . .
C10 C 0.4708(4) 0.8376(4) 0.4499(3) 0.0342(10) Uani 1 1 d . . . . .
H10A H 0.4202 0.8605 0.4921 0.051 Uiso 1 1 calc R U . . .
H10B H 0.4835 0.9030 0.4241 0.051 Uiso 1 1 calc R U . . .
H10C H 0.5494 0.8216 0.4781 0.051 Uiso 1 1 calc R U . . .
C11 C 0.0686(3) 0.2754(3) 0.3210(3) 0.0226(8) Uani 1 1 d . . . . .
H11 H 0.0592 0.3222 0.3752 0.027 Uiso 1 1 calc R U . . .
C12 C -0.0104(4) 0.1713(4) 0.2804(3) 0.0258(8) Uani 1 1 d . . . . .
H12 H -0.0732 0.1482 0.3062 0.031 Uiso 1 1 calc R U . . .
C13 C 0.0028(4) 0.1009(4) 0.2019(3) 0.0275(9) Uani 1 1 d . . . . .
C14 C 0.0959(4) 0.1389(4) 0.1673(3) 0.0285(9) Uani 1 1 d . . . . .
H14 H 0.1082 0.0925 0.1138 0.034 Uiso 1 1 calc R U . . .
C15 C 0.1706(4) 0.2443(3) 0.2106(3) 0.0244(8) Uani 1 1 d . . . . .
H15 H 0.2336 0.2696 0.1857 0.029 Uiso 1 1 calc R U . . .
C16 C -0.0807(4) -0.0144(4) 0.1566(3) 0.0404(11) Uani 1 1 d . . . . .
H16A H -0.1252 -0.0092 0.1013 0.061 Uiso 1 1 calc R U . . .
H16B H -0.1385 -0.0274 0.1918 0.061 Uiso 1 1 calc R U . . .
H16C H -0.0327 -0.0815 0.1474 0.061 Uiso 1 1 calc R U . . .
Pd2 Pd 0.49512(3) 0.09340(3) 0.17769(2) 0.02067(7) Uani 1 1 d . . . . .
Cl2 Cl 0.33765(10) 0.05142(13) 0.04800(7) 0.0416(3) Uani 1 1 d . . . . .
N4 N 0.3758(3) 0.0317(3) 0.23919(19) 0.0183(6) Uani 1 1 d . . . . .
C21 C 0.6220(3) 0.1311(3) 0.2842(3) 0.0210(7) Uani 1 1 d . . . . .
C22 C 0.6708(3) 0.2511(3) 0.3252(3) 0.0229(8) Uani 1 1 d . . . . .
C23 C 0.7543(4) 0.2792(4) 0.4025(3) 0.0292(9) Uani 1 1 d . . . . .
H23 H 0.7866 0.3605 0.4306 0.035 Uiso 1 1 calc R U . . .
C24 C 0.7912(4) 0.1907(4) 0.4393(3) 0.0343(10) Uani 1 1 d . . . . .
H24 H 0.8479 0.2110 0.4925 0.041 Uiso 1 1 calc R U . . .
C25 C 0.7450(4) 0.0724(4) 0.3982(3) 0.0351(10) Uani 1 1 d . . . . .
H25 H 0.7714 0.0111 0.4226 0.042 Uiso 1 1 calc R U . . .
C26 C 0.6604(4) 0.0424(4) 0.3214(3) 0.0276(9) Uani 1 1 d . . . . .
H26 H 0.6284 -0.0391 0.2940 0.033 Uiso 1 1 calc R U . . .
C27 C 0.6352(4) 0.3471(4) 0.2835(3) 0.0334(10) Uani 1 1 d . . . . .
H27A H 0.6491 0.4255 0.3275 0.040 Uiso 1 1 calc R U . A 1
H27B H 0.5476 0.3299 0.2565 0.040 Uiso 1 1 calc R U . A 1
N3 N 0.6058(5) 0.1593(5) 0.1090(4) 0.0282(13) Uani 0.728(10) 1 d D . P B 1
C28 C 0.7126(9) 0.3540(7) 0.2120(6) 0.031(2) Uani 0.728(10) 1 d D . P B 1
H28A H 0.6766 0.4075 0.1795 0.037 Uiso 0.728(10) 1 calc R U P B 1
H28B H 0.7961 0.3919 0.2417 0.037 Uiso 0.728(10) 1 calc R U P B 1
C29 C 0.7213(6) 0.2364(6) 0.1485(4) 0.0351(17) Uani 0.728(10) 1 d D . P B 1
H29 H 0.7724 0.1908 0.1816 0.042 Uiso 0.728(10) 1 calc R U P B 1
C30 C 0.7894(7) 0.2573(7) 0.0811(5) 0.046(2) Uani 0.728(10) 1 d D . P B 1
H30A H 0.8010 0.1800 0.0443 0.069 Uiso 0.728(10) 1 calc R U P B 1
H30B H 0.8687 0.3043 0.1095 0.069 Uiso 0.728(10) 1 calc R U P B 1
H30C H 0.7423 0.3012 0.0463 0.069 Uiso 0.728(10) 1 calc R U P B 1
N3' N 0.6377(14) 0.1537(11) 0.1319(10) 0.016(4) Uiso 0.272(10) 1 d D . P B 2
C28' C 0.693(2) 0.366(2) 0.2254(13) 0.020(6) Uiso 0.272(10) 1 d D . P B 2
H28C H 0.7797 0.3591 0.2446 0.025 Uiso 0.272(10) 1 calc R U P B 2
H28D H 0.6871 0.4488 0.2228 0.025 Uiso 0.272(10) 1 calc R U P B 2
C29' C 0.6489(13) 0.2818(11) 0.1352(8) 0.023(4) Uiso 0.272(10) 1 d D . P B 2
H29' H 0.5655 0.2993 0.1136 0.028 Uiso 0.272(10) 1 calc R U P B 2
C30' C 0.7267(19) 0.3071(18) 0.0744(12) 0.046(5) Uiso 0.272(10) 1 d D . P B 2
H30D H 0.7243 0.3900 0.0720 0.069 Uiso 0.272(10) 1 calc R U P B 2
H30E H 0.6954 0.2522 0.0171 0.069 Uiso 0.272(10) 1 calc R U P B 2
H30F H 0.8107 0.2954 0.0951 0.069 Uiso 0.272(10) 1 calc R U P B 2
C31 C 0.3078(3) -0.0762(3) 0.2041(3) 0.0229(8) Uani 1 1 d . . . . .
H31 H 0.3207 -0.1253 0.1516 0.027 Uiso 1 1 calc R U . . .
C32 C 0.2208(4) -0.1183(3) 0.2408(3) 0.0243(8) Uani 1 1 d . . . . .
H32 H 0.1762 -0.1956 0.2142 0.029 Uiso 1 1 calc R U . . .
C33 C 0.1978(3) -0.0484(4) 0.3167(3) 0.0233(8) Uani 1 1 d . . . . .
C34 C 0.2678(3) 0.0628(3) 0.3528(2) 0.0226(8) Uani 1 1 d . . . . .
H34 H 0.2552 0.1138 0.4047 0.027 Uiso 1 1 calc R U . . .
C35 C 0.3554(3) 0.0996(3) 0.3136(2) 0.0195(7) Uani 1 1 d . . . . .
H35 H 0.4031 0.1754 0.3399 0.023 Uiso 1 1 calc R U . . .
C36 C 0.1008(4) -0.0903(4) 0.3571(3) 0.0335(10) Uani 1 1 d . . . . .
H36A H 0.0274 -0.0540 0.3423 0.050 Uiso 1 1 calc R U . . .
H36B H 0.1293 -0.0666 0.4194 0.050 Uiso 1 1 calc R U . . .
H36C H 0.0825 -0.1778 0.3359 0.050 Uiso 1 1 calc R U . . .
C99 C 0.3604(10) 0.2913(10) 0.9549(10) 0.033(4) Uani 0.509(5) 1 d D U P C 1
H99 H 0.3568 0.2504 1.0006 0.040 Uiso 0.509(5) 1 calc R U P C 1
Cl6 Cl 0.4104(5) 0.1899(3) 0.8751(3) 0.0502(10) Uani 0.509(5) 1 d D U P C 1
Cl7 Cl 0.2123(6) 0.3156(5) 0.9202(5) 0.0733(18) Uani 0.509(5) 1 d D U P C 1
Cl8 Cl 0.4664(4) 0.4164(4) 1.0021(4) 0.130(3) Uani 0.509(5) 1 d D U P C 1
C99' C 0.3386(15) 0.2608(13) 0.9589(10) 0.030(3) Uani 0.491(5) 1 d . . P C 2
H99' H 0.2949 0.1849 0.9622 0.036 Uiso 0.491(5) 1 calc R U P C 2
Cl6' Cl 0.4437(6) 0.2321(5) 0.8930(4) 0.0680(14) Uani 0.491(5) 1 d . . P C 2
Cl7' Cl 0.2353(8) 0.3495(7) 0.9137(3) 0.107(3) Uani 0.491(5) 1 d . . P C 2
Cl8' Cl 0.4057(3) 0.3535(2) 1.05934(17) 0.0625(12) Uani 0.491(5) 1 d . . P C 2
C98 C 0.1502(4) 0.3272(4) 0.5990(3) 0.0296(9) Uani 1 1 d . . . . .
H98 H 0.2245 0.3638 0.5856 0.036 Uiso 1 1 calc R U . . .
Cl3 Cl 0.03405(11) 0.41831(10) 0.58576(7) 0.0371(2) Uani 1 1 d . . . . .
Cl4 Cl 0.10595(11) 0.18300(9) 0.52747(8) 0.0356(2) Uani 1 1 d . . . . .
Cl5 Cl 0.18563(10) 0.32000(11) 0.70512(8) 0.0388(3) Uani 1 1 d . . . . .

loop_
_atom_site_aniso_label
_atom_site_aniso_U_11
_atom_site_aniso_U_22
_atom_site_aniso_U_33
_atom_site_aniso_U_23
_atom_site_aniso_U_13
_atom_site_aniso_U_12
Pd1 0.02201(14) 0.01716(14) 0.02006(15) 0.00666(11) 0.00571(11) 0.00190(11)
Cl1 0.0292(5) 0.0256(5) 0.0235(5) 0.0109(4) 0.0036(4) -0.0022(4)
N1 0.0284(18) 0.0208(16) 0.0229(17) 0.0062(13) 0.0050(14) -0.0008(14)
N2 0.0231(16) 0.0166(15) 0.0212(16) 0.0052(12) 0.0042(13) 0.0031(12)
C1 0.0264(19) 0.0165(17) 0.0208(18) 0.0023(14) 0.0070(15) 0.0047(14)
C2 0.027(2) 0.0165(17) 0.0219(19) 0.0041(14) 0.0073(15) 0.0078(15)
C3 0.039(2) 0.0224(19) 0.022(2) 0.0060(16) 0.0128(17) 0.0070(17)
C4 0.046(3) 0.024(2) 0.020(2) 0.0061(16) 0.0028(18) 0.0109(18)
C5 0.031(2) 0.026(2) 0.030(2) 0.0050(17) -0.0006(17) 0.0083(17)
C6 0.027(2) 0.026(2) 0.025(2) 0.0055(16) 0.0057(16) 0.0055(16)
C7 0.027(2) 0.033(2) 0.030(2) 0.0141(18) 0.0129(17) 0.0108(17)
C8 0.024(2) 0.032(2) 0.032(2) 0.0171(18) 0.0067(17) 0.0017(16)
C9 0.026(2) 0.0194(19) 0.029(2) 0.0089(16) 0.0036(16) -0.0005(15)
C10 0.041(3) 0.025(2) 0.032(2) 0.0067(18) 0.0026(19) -0.0076(18)
C11 0.0223(18) 0.0205(18) 0.026(2) 0.0063(15) 0.0068(15) 0.0050(15)
C12 0.0222(19) 0.026(2) 0.029(2) 0.0089(17) 0.0049(16) 0.0032(16)
C13 0.0226(19) 0.023(2) 0.032(2) 0.0055(17) -0.0029(16) 0.0029(15)
C14 0.032(2) 0.027(2) 0.023(2) 0.0012(16) 0.0038(17) 0.0080(17)
C15 0.029(2) 0.0225(19) 0.026(2) 0.0094(16) 0.0105(16) 0.0066(16)
C16 0.036(3) 0.032(2) 0.044(3) 0.001(2) 0.001(2) -0.001(2)
Pd2 0.02026(14) 0.02014(14) 0.02242(15) 0.00469(11) 0.00858(11) 0.00221(11)
Cl2 0.0306(5) 0.0749(9) 0.0231(5) 0.0172(5) 0.0089(4) 0.0102(5)
N4 0.0192(15) 0.0169(15) 0.0186(15) 0.0042(12) 0.0047(12) 0.0021(12)
C21 0.0195(17) 0.0160(17) 0.028(2) 0.0043(15) 0.0094(15) 0.0039(14)
C22 0.0205(18) 0.0167(18) 0.030(2) 0.0029(15) 0.0069(15) 0.0040(14)
C23 0.029(2) 0.027(2) 0.029(2) 0.0038(17) 0.0085(17) -0.0020(17)
C24 0.028(2) 0.043(3) 0.031(2) 0.016(2) 0.0008(18) -0.0033(19)
C25 0.032(2) 0.037(3) 0.043(3) 0.025(2) 0.006(2) 0.0039(19)
C26 0.029(2) 0.0199(19) 0.035(2) 0.0092(17) 0.0084(18) 0.0017(16)
C27 0.034(2) 0.0167(19) 0.045(3) 0.0053(18) 0.000(2) 0.0059(17)
N3 0.020(3) 0.038(3) 0.028(3) 0.013(3) 0.004(2) -0.001(2)
C28 0.029(4) 0.025(4) 0.046(5) 0.021(3) 0.011(4) 0.002(3)
C29 0.032(3) 0.043(4) 0.034(3) 0.017(3) 0.010(3) -0.004(3)
C30 0.041(4) 0.058(5) 0.043(4) 0.023(4) 0.015(3) -0.007(3)
C31 0.0253(19) 0.0161(17) 0.025(2) 0.0012(15) 0.0049(15) 0.0033(14)
C32 0.0250(19) 0.0160(18) 0.031(2) 0.0064(15) 0.0041(16) 0.0012(14)
C33 0.0218(18) 0.0247(19) 0.028(2) 0.0136(16) 0.0070(15) 0.0036(15)
C34 0.0245(19) 0.0256(19) 0.0173(18) 0.0052(15) 0.0046(15) 0.0035(15)
C35 0.0215(18) 0.0155(17) 0.0196(18) 0.0029(14) 0.0030(14) 0.0009(14)
C36 0.036(2) 0.036(2) 0.032(2) 0.0144(19) 0.0126(19) -0.0024(19)
C99 0.039(6) 0.032(7) 0.033(6) 0.015(5) 0.010(4) 0.009(5)
Cl6 0.074(3) 0.0254(19) 0.053(2) -0.0012(16) 0.036(2) 0.0109(16)
Cl7 0.051(2) 0.0304(17) 0.124(5) 0.0133(19) -0.009(2) 0.0133(15)
Cl8 0.081(3) 0.067(2) 0.193(5) -0.076(3) 0.086(3) -0.0355(19)
C99' 0.049(7) 0.027(6) 0.022(5) 0.010(5) 0.012(5) 0.019(6)
Cl6' 0.087(4) 0.054(3) 0.073(3) 0.009(3) 0.055(3) 0.011(3)
Cl7' 0.153(7) 0.114(6) 0.037(2) -0.005(3) -0.022(3) 0.104(5)
Cl8' 0.106(3) 0.0333(15) 0.0346(15) -0.0055(11) -0.0050(15) 0.0284(16)
C98 0.029(2) 0.030(2) 0.034(2) 0.0121(18) 0.0111(18) 0.0020(17)
Cl3 0.0446(6) 0.0253(5) 0.0385(6) 0.0060(4) 0.0028(5) 0.0118(5)
Cl4 0.0459(6) 0.0245(5) 0.0436(6) 0.0094(4) 0.0256(5) 0.0093(4)
Cl5 0.0336(6) 0.0470(7) 0.0382(6) 0.0198(5) 0.0035(5) 0.0022(5)

loop_
_atom_type_symbol
_atom_type_description
_atom_type_scat_dispersion_real
_atom_type_scat_dispersion_imag
_atom_type_scat_source
C C 0.0033 0.0016 'International Tables Vol C Tables 4.2.6.8 and 6.1.1.4'
H H 0.0000 0.0000 'International Tables Vol C Tables 4.2.6.8 and 6.1.1.4'
N N 0.0061 0.0033 'International Tables Vol C Tables 4.2.6.8 and 6.1.1.4'
Cl Cl 0.1484 0.1585 'International Tables Vol C Tables 4.2.6.8 and 6.1.1.4'
Pd Pd -0.9988 1.0072 'International Tables Vol C Tables 4.2.6.8 and 6.1.1.4'

loop_
_geom_angle_atom_site_label_1
_geom_angle_atom_site_label_2
_geom_angle_atom_site_label_3
_geom_angle
_geom_angle_site_symmetry_3
C1 Pd1 N2 87.30(14) .
C1 Pd1 N1 93.99(15) .
N2 Pd1 N1 178.69(13) .
C1 Pd1 Cl1 179.31(12) .
N2 Pd1 Cl1 92.03(9) .
N1 Pd1 Cl1 86.68(10) .
C9 N1 Pd1 123.9(3) .
C11 N2 C15 117.7(3) .
C11 N2 Pd1 120.3(3) .
C15 N2 Pd1 122.0(3) .
C6 C1 C2 118.1(4) .
C6 C1 Pd1 120.7(3) .
C2 C1 Pd1 121.1(3) .
C3 C2 C1 119.9(4) .
C3 C2 C7 120.5(4) .
C1 C2 C7 119.5(3) .
C4 C3 C2 121.2(4) .
C5 C4 C3 119.1(4) .
C4 C5 C6 120.5(4) .
C5 C6 C1 121.2(4) .
C2 C7 C8 112.9(3) .
C7 C8 C9 116.5(3) .
N1 C9 C10 111.2(3) .
N1 C9 C8 111.5(3) .
C10 C9 C8 110.6(3) .
N2 C11 C12 122.7(4) .
C11 C12 C13 119.5(4) .
C14 C13 C12 117.8(4) .
C14 C13 C16 121.5(4) .
C12 C13 C16 120.8(4) .
C15 C14 C13 119.8(4) .
N2 C15 C14 122.5(4) .
C21 Pd2 N4 89.22(14) .
C21 Pd2 N3' 81.7(4) .
N4 Pd2 N3' 170.5(4) .
C21 Pd2 N3 94.6(2) .
N4 Pd2 N3 175.7(2) .
C21 Pd2 Cl2 178.70(11) .
N4 Pd2 Cl2 90.65(9) .
N3' Pd2 Cl2 98.5(4) .
N3 Pd2 Cl2 85.45(19) .
C35 N4 C31 117.3(3) .
C35 N4 Pd2 121.6(2) .
C31 N4 Pd2 120.9(3) .
C26 C21 C22 119.1(4) .
C26 C21 Pd2 121.8(3) .
C22 C21 Pd2 119.1(3) .
C23 C22 C21 119.5(4) .
C23 C22 C27 120.8(4) .
C21 C22 C27 119.7(4) .
C24 C23 C22 121.0(4) .
C25 C24 C23 119.5(4) .
C24 C25 C26 120.4(4) .
C25 C26 C21 120.5(4) .
C28' C27 C22 118.1(13) .
C22 C27 C28 111.1(5) .
C29 N3 Pd2 123.6(5) .
C29 C28 C27 116.7(6) .
N3 C29 C28 115.1(6) .
N3 C29 C30 111.4(5) .
C28 C29 C30 110.9(6) .
C29' N3' Pd2 115.6(10) .
C27 C28' C29' 116.5(16) .
N3' C29' C30' 110.9(12) .
N3' C29' C28' 113.5(15) .
C30' C29' C28' 111.8(14) .
N4 C31 C32 122.9(4) .
C31 C32 C33 120.2(4) .
C32 C33 C34 116.9(3) .
C32 C33 C36 121.5(4) .
C34 C33 C36 121.6(4) .
C35 C34 C33 120.3(4) .
N4 C35 C34 122.3(3) .
Cl8 C99 Cl7 116.9(7) .
Cl8 C99 Cl6 111.1(7) .
Cl7 C99 Cl6 111.6(8) .
C99 Cl8 Cl8 146.8(8) 2_667
Cl8' C99' Cl6' 111.6(10) .
Cl8' C99' Cl7' 104.0(7) .
Cl6' C99' Cl7' 106.2(9) .
Cl5 C98 Cl4 110.8(2) .
Cl5 C98 Cl3 110.6(2) .
Cl4 C98 Cl3 110.1(2) .

loop_
_geom_bond_atom_site_label_1
_geom_bond_atom_site_label_2
_geom_bond_distance
_geom_bond_site_symmetry_2
Pd1 C1 1.990(4) .
Pd1 N2 2.044(3) .
Pd1 N1 2.066(3) .
Pd1 Cl1 2.4408(10) .
N1 C9 1.482(5) .
N2 C11 1.341(5) .
N2 C15 1.349(5) .
C1 C6 1.402(5) .
C1 C2 1.402(5) .
C2 C3 1.398(5) .
C2 C7 1.517(5) .
C3 C4 1.384(6) .
C4 C5 1.383(6) .
C5 C6 1.386(6) .
C7 C8 1.521(6) .
C8 C9 1.522(6) .
C9 C10 1.516(6) .
C11 C12 1.382(5) .
C12 C13 1.385(6) .
C13 C14 1.384(6) .
C13 C16 1.510(6) .
C14 C15 1.378(6) .
Pd2 C21 1.983(4) .
Pd2 N4 2.029(3) .
Pd2 N3' 2.055(15) .
Pd2 N3 2.071(5) .
Pd2 Cl2 2.4361(12) .
N4 C35 1.349(5) .
N4 C31 1.349(5) .
C21 C26 1.393(5) .
C21 C22 1.404(5) .
C22 C23 1.389(6) .
C22 C27 1.504(6) .
C23 C24 1.382(6) .
C24 C25 1.381(7) .
C25 C26 1.387(6) .
C27 C28' 1.31(2) .
C27 C28 1.610(11) .
N3 C29 1.463(8) .
C28 C29 1.516(10) .
C29 C30 1.525(8) .
N3' C29' 1.476(14) .
C28' C29' 1.524(16) .
C29' C30' 1.521(15) .
C31 C32 1.371(5) .
C32 C33 1.388(6) .
C33 C34 1.389(5) .
C33 C36 1.499(5) .
C34 C35 1.381(5) .
C99 Cl8 1.723(10) .
C99 Cl7 1.736(12) .
C99 Cl6 1.738(12) .
Cl8 Cl8 2.062(10) 2_667
C99' Cl8' 1.727(16) .
C99' Cl6' 1.748(15) .
C99' Cl7' 1.805(16) .
C98 Cl5 1.756(4) .
C98 Cl4 1.759(4) .
C98 Cl3 1.768(4) .

loop_
_geom_hbond_atom_site_label_D
_geom_hbond_atom_site_label_H
_geom_hbond_atom_site_label_A
_geom_hbond_distance_DH
_geom_hbond_distance_HA
_geom_hbond_distance_DA
_geom_hbond_angle_DHA
_geom_hbond_site_symmetry_A
N1 H01B Cl1 0.92(4) 2.56(4) 3.442(4) 160(5) 2_666
C98 H98 Cl1 1.00 2.46 3.351(4) 148.1 .
